data_7702920
loop_
_publ_author_name
'Xiong, Hualin'
'Yang, Hongwei'
'Lei, Caijin'
'Yang, Pengjiu'
'Hu, Wei'
'Cheng, Guangbin'

_publ_section_title
;
 Combinations of furoxan and 1,2,4-oxadiazole for the generation of high
 performance energetic materials.
;
_journal_issue 39
_journal_name_full 'Dalton transactions (Cambridge, England : 2003)'
_journal_page_first 14705
_journal_page_last 14711
_journal_paper_doi 10.1039/c9dt02684c
_journal_volume 48
_journal_year 2019
_chemical_formula_moiety '2(H4 N), C8 N14 O10, 2(H2 O)'
_chemical_formula_sum 'C8 H12 N16 O12'
_chemical_formula_weight 524.34
_space_group_crystal_system monoclinic
_space_group_IT_number 15
_space_group_name_Hall '-C 2yc'
_space_group_name_H-M_alt 'C 1 2/c 1'
_atom_sites_solution_hydrogens difmap
_audit_creation_method SHELXL-2014/7
_audit_update_record
;
2018-02-23 deposited with the CCDC.	2019-09-03 downloaded from the CCDC.
;
_cell_angle_alpha 90
_cell_angle_beta 92.983(3)
_cell_angle_gamma 90
_cell_formula_units_Z 4
_cell_length_a 29.577(3)
_cell_length_b 5.0295(4)
_cell_length_c 14.2565(12)
_cell_measurement_reflns_used 1566
_cell_measurement_temperature 173(2)
_cell_measurement_theta_max 25.31
_cell_measurement_theta_min 3.11
_cell_volume 2117.9(3)
_computing_structure_refinement 'SHELXL-2014/7 (Sheldrick, 2014)'
_diffrn_ambient_temperature 173(2)
_diffrn_measured_fraction_theta_full 0.989
_diffrn_measured_fraction_theta_max 0.989
_diffrn_measurement_device_type 'PHOTON 100 CMOS detector'
_diffrn_measurement_method 'omega scan'
_diffrn_radiation_type MoK\a
_diffrn_radiation_wavelength 0.71073
_diffrn_reflns_av_R_equivalents 0.0624
_diffrn_reflns_av_unetI/netI 0.0513
_diffrn_reflns_Laue_measured_fraction_full 0.989
_diffrn_reflns_Laue_measured_fraction_max 0.989
_diffrn_reflns_limit_h_max 34
_diffrn_reflns_limit_h_min -33
_diffrn_reflns_limit_k_max 5
_diffrn_reflns_limit_k_min -5
_diffrn_reflns_limit_l_max 16
_diffrn_reflns_limit_l_min -16
_diffrn_reflns_number 6910
_diffrn_reflns_point_group_measured_fraction_full 0.989
_diffrn_reflns_point_group_measured_fraction_max 0.989
_diffrn_reflns_theta_full 25.020
_diffrn_reflns_theta_max 25.020
_diffrn_reflns_theta_min 3.111
_diffrn_source 'fine-focus sealed tube'
_exptl_absorpt_coefficient_mu 0.152
_exptl_absorpt_correction_T_max 0.7452
_exptl_absorpt_correction_T_min 0.6789
_exptl_absorpt_correction_type multi-scan
_exptl_absorpt_process_details 'SADABS (Bruker, 2014)'
_exptl_crystal_density_diffrn 1.644
_exptl_crystal_description column
_exptl_crystal_F_000 1072
_exptl_crystal_size_max 0.140
_exptl_crystal_size_mid 0.080
_exptl_crystal_size_min 0.050
_refine_diff_density_max 0.686
_refine_diff_density_min -0.475
_refine_diff_density_rms 0.087
_refine_ls_extinction_method none
_refine_ls_goodness_of_fit_ref 1.169
_refine_ls_hydrogen_treatment mixed
_refine_ls_matrix_type full
_refine_ls_number_parameters 181
_refine_ls_number_reflns 1836
_refine_ls_number_restraints 22
_refine_ls_restrained_S_all 1.162
_refine_ls_R_factor_all 0.1134
_refine_ls_R_factor_gt 0.0691
_refine_ls_shift/su_max 0.001
_refine_ls_shift/su_mean 0.000
_refine_ls_structure_factor_coef Fsqd
_refine_ls_weighting_details 'w=1/[\s^2^(Fo^2^)+(0.0956P)^2^+4.9691P] where P=(Fo^2^+2Fc^2^)/3'
_refine_ls_weighting_scheme calc
_refine_ls_wR_factor_gt 0.1790
_refine_ls_wR_factor_ref 0.2079
_reflns_Friedel_coverage 0.000
_reflns_number_gt 1227
_reflns_number_total 1836
_reflns_threshold_expression 'I > 2\s(I)'
_cod_data_source_file c9dt02684c2.cif
_cod_data_source_block 1
_cod_original_sg_symbol_H-M 'C 2/c'
_cod_database_code 7702920
_shelx_shelxl_version_number 2014/7
_shelx_space_group_comment
;
The symmetry employed for this shelxl refinement is uniquely defined
by the following loop, which should always be used as a source of
symmetry information in preference to the above space-group names.
They are only intended as comments.
;
_shelx_estimated_absorpt_t_min 0.979
_shelx_estimated_absorpt_t_max 0.992

loop_
_space_group_symop_operation_xyz
'x, y, z'
'-x, y, -z+1/2'
'x+1/2, y+1/2, z'
'-x+1/2, y+1/2, -z+1/2'
'-x, -y, -z'
'x, -y, z-1/2'
'-x+1/2, -y+1/2, -z'
'x+1/2, -y+1/2, z-1/2'

loop_
_atom_site_label
_atom_site_type_symbol
_atom_site_fract_x
_atom_site_fract_y
_atom_site_fract_z
_atom_site_U_iso_or_equiv
_atom_site_adp_type
_atom_site_occupancy
_atom_site_site_symmetry_order
_atom_site_calc_flag
_atom_site_refinement_flags_posn
_atom_site_refinement_flags_adp
_atom_site_refinement_flags_occupancy
_atom_site_disorder_assembly
_atom_site_disorder_group
C1 C 0.40169(15) 0.4032(8) 0.4599(3) 0.0276(10) Uani 1 1 d . . . . .
C2 C 0.44672(15) 0.3527(8) 0.4924(2) 0.0296(10) Uani 1 1 d . . . . .
C3 C 0.38107(14) 0.6004(8) 0.3966(3) 0.0274(10) Uani 1 1 d . . . . .
C4 C 0.37453(14) 0.9125(8) 0.3014(3) 0.0273(10) Uani 1 1 d . . . . .
N1 N 0.48475(13) 0.5000(7) 0.4677(2) 0.0311(9) Uani 1 1 d . . . . .
N2 N 0.37680(14) 0.2153(8) 0.4993(2) 0.0364(10) Uani 1 1 d . . . . .
N3 N 0.45074(14) 0.1434(7) 0.5470(2) 0.0366(10) Uani 1 1 d . . . . .
N4 N 0.33765(14) 0.5991(8) 0.3755(3) 0.0453(11) Uani 1 1 d . . . . .
N5 N 0.40601(12) 0.7887(7) 0.3532(2) 0.0259(8) Uani 1 1 d . . . . .
N6 N 0.37232(13) 1.1204(8) 0.2405(2) 0.0343(9) Uani 1 1 d . . . . .
N7 N 0.41059(14) 1.2510(7) 0.2268(2) 0.0327(9) Uani 1 1 d . . . . .
O1 O 0.40793(12) 0.0457(6) 0.55439(19) 0.0403(9) Uani 1 1 d . . . . .
O2 O 0.33700(13) 0.1571(7) 0.4975(3) 0.0529(10) Uani 1 1 d . . . . .
O3 O 0.33292(11) 0.8096(7) 0.3106(2) 0.0453(9) Uani 1 1 d . . . . .
O4 O 0.40712(13) 1.4443(6) 0.1719(2) 0.0442(9) Uani 1 1 d . . . . .
O5 O 0.44783(11) 1.1911(6) 0.2664(2) 0.0403(8) Uani 1 1 d . . . . .
N8 N 1.0000 0.1948(10) 0.2500 0.0272(11) Uani 1 2 d DS T P . .
H8A H 1.0186(17) 0.341(9) 0.231(4) 0.041 Uiso 0.5 1 d D U P . .
H8B H 1.0181(16) 0.035(9) 0.256(4) 0.041 Uiso 0.5 1 d D U P . .
H8C H 0.988(2) 0.237(11) 0.310(3) 0.041 Uiso 0.5 1 d D U P . .
H8D H 0.9755(18) 0.166(10) 0.204(4) 0.041 Uiso 0.5 1 d D U P . .
N9 N 0.2497(5) 0.792(3) 0.0965(17) 0.017(6) Uiso 0.21(2) 1 d . . P A 1
H9A H 0.2547 0.6693 0.1420 0.026 Uiso 0.21(2) 1 d R U P A 1
H9B H 0.2456 0.9479 0.1257 0.026 Uiso 0.21(2) 1 d R U P A 1
H9C H 0.2250 0.7490 0.0602 0.026 Uiso 0.21(2) 1 d R U P A 1
H9D H 0.2736 0.8014 0.0600 0.026 Uiso 0.21(2) 1 d R U P A 1
N9' N 0.2482(4) 0.781(2) 0.1415(14) 0.029(4) Uiso 0.29(2) 1 d . . P A 2
H9'A H 0.2668 0.9205 0.1350 0.043 Uiso 0.29(2) 1 d R U P A 2
H9'B H 0.2249 0.7956 0.0986 0.043 Uiso 0.29(2) 1 d R U P A 2
H9'C H 0.2378 0.7794 0.1997 0.043 Uiso 0.29(2) 1 d R U P A 2
H9'D H 0.2632 0.6282 0.1327 0.043 Uiso 0.29(2) 1 d R U P A 2
O6 O 0.2829(3) 0.2728(17) 0.1764(6) 0.072(2) Uiso 0.556(3) 1 d . . P B 3
H6A H 0.2845 0.3885 0.1332 0.086 Uiso 0.556(3) 1 d R U P B 3
H6B H 0.3093 0.2223 0.1950 0.086 Uiso 0.556(3) 1 d R U P B 3
O6' O 0.2938(5) 0.309(3) 0.1186(11) 0.112(4) Uiso 0.444(3) 1 d . . P B 4
H6'A H 0.3012 0.3419 0.0629 0.135 Uiso 0.444(3) 1 d R U P B 4
H6'B H 0.3178 0.2738 0.1515 0.135 Uiso 0.444(3) 1 d R U P B 4

loop_
_atom_site_aniso_label
_atom_site_aniso_U_11
_atom_site_aniso_U_22
_atom_site_aniso_U_33
_atom_site_aniso_U_23
_atom_site_aniso_U_13
_atom_site_aniso_U_12
C1 0.036(3) 0.024(2) 0.0232(19) -0.0006(16) 0.0074(17) -0.0052(19)
C2 0.043(3) 0.029(2) 0.0164(17) -0.0021(17) 0.0032(17) -0.002(2)
C3 0.029(3) 0.025(2) 0.029(2) -0.0073(17) 0.0062(17) -0.0032(18)
C4 0.027(2) 0.029(2) 0.0266(19) -0.0021(17) 0.0041(17) 0.0005(18)
N1 0.043(2) 0.0283(19) 0.0213(15) -0.0009(15) -0.0010(14) -0.0006(17)
N2 0.048(3) 0.032(2) 0.0292(18) -0.0015(16) 0.0081(17) -0.0045(19)
N3 0.052(3) 0.032(2) 0.0255(17) 0.0018(16) 0.0022(16) -0.0049(19)
N4 0.035(3) 0.042(2) 0.060(3) 0.012(2) 0.0067(19) -0.0016(19)
N5 0.030(2) 0.0262(18) 0.0216(15) -0.0001(14) 0.0031(14) -0.0030(16)
N6 0.033(2) 0.037(2) 0.0335(18) 0.0018(16) 0.0012(15) 0.0026(18)
N7 0.044(3) 0.027(2) 0.0273(17) -0.0055(15) 0.0050(16) 0.0015(17)
O1 0.059(2) 0.0320(17) 0.0295(15) 0.0066(13) 0.0036(14) -0.0069(16)
O2 0.045(2) 0.056(2) 0.059(2) 0.0101(18) 0.0102(17) -0.0156(19)
O3 0.030(2) 0.047(2) 0.058(2) 0.0174(17) -0.0012(15) -0.0012(16)
O4 0.074(3) 0.0301(17) 0.0280(15) 0.0060(14) 0.0006(15) -0.0012(17)
O5 0.034(2) 0.0343(18) 0.0530(19) 0.0058(15) 0.0028(15) -0.0013(15)
N8 0.027(3) 0.029(3) 0.026(2) 0.000 -0.001(2) 0.000

loop_
_atom_type_symbol
_atom_type_description
_atom_type_scat_dispersion_real
_atom_type_scat_dispersion_imag
_atom_type_scat_source
C C 0.0033 0.0016 'International Tables Vol C Tables 4.2.6.8 and 6.1.1.4'
H H 0.0000 0.0000 'International Tables Vol C Tables 4.2.6.8 and 6.1.1.4'
N N 0.0061 0.0033 'International Tables Vol C Tables 4.2.6.8 and 6.1.1.4'
O O 0.0106 0.0060 'International Tables Vol C Tables 4.2.6.8 and 6.1.1.4'

loop_
_geom_angle_atom_site_label_1
_geom_angle_atom_site_label_2
_geom_angle_atom_site_label_3
_geom_angle
_geom_angle_site_symmetry_1
N2 C1 C2 105.4(4) .
N2 C1 C3 121.3(4) .
C2 C1 C3 133.3(4) .
N3 C2 N1 121.5(4) .
N3 C2 C1 113.2(4) .
N1 C2 C1 125.2(4) .
N4 C3 N5 116.6(4) .
N4 C3 C1 121.1(4) .
N5 C3 C1 122.3(4) .
N5 C4 O3 112.7(4) .
N5 C4 N6 137.1(4) .
O3 C4 N6 110.1(4) .
N1 N1 C2 111.6(4) 5_666
O2 N2 C1 135.7(4) .
O2 N2 O1 117.2(4) .
C1 N2 O1 107.1(4) .
C2 N3 O1 106.2(4) .
C3 N4 O3 102.2(3) .
C4 N5 C3 101.5(3) .
N7 N6 C4 117.4(4) .
O4 N7 O5 120.9(4) .
O4 N7 N6 115.7(4) .
O5 N7 N6 123.4(4) .
N3 O1 N2 108.1(3) .
C4 O3 N4 107.0(3) .

loop_
_geom_bond_atom_site_label_1
_geom_bond_atom_site_label_2
_geom_bond_distance
_geom_bond_site_symmetry_2
C1 N2 1.339(6) .
C1 C2 1.410(6) .
C1 C3 1.454(6) .
C2 N3 1.311(5) .
C2 N1 1.407(6) .
C3 N4 1.304(6) .
C3 N5 1.368(5) .
C4 N5 1.315(5) .
C4 O3 1.348(5) .
C4 N6 1.358(5) .
N1 N1 1.256(7) 5_666
N2 O2 1.212(5) .
N2 O1 1.455(5) .
N3 O1 1.367(5) .
N4 O3 1.408(5) .
N6 N7 1.332(5) .
N7 O4 1.249(5) .
N7 O5 1.249(5) .
